data_9005007
loop_
_publ_author_name
'Dal Negro, A.'
'Manoli, S.'
'Secco, L.'
'Piccirillo, E. M.'

_publ_section_title
;
 Megacrystic clinopyroxenes from Victoria (Australia):
 Crystal chemical comparisons of pyroxenes from high and low pressure regimes
 Sample: Bu-12
;
_journal_name_full 'European Journal of Mineralogy'
_journal_page_first 105
_journal_page_last 121
_journal_paper_doi 10.1127/ejm/01/1/0105
_journal_volume 1
_journal_year 1989
_chemical_compound_source 'Victoria, Australia'
_chemical_formula_sum 'Al0.332 Ca0.691 Cr0.003 Fe0.244 Mg0.742 Mn0.008 Na0.128 O6 Si1.816 Ti0.036'
_chemical_name_mineral Diopside
_space_group_IT_number 15
_symmetry_space_group_name_Hall '-C 2yc'
_symmetry_space_group_name_H-M 'C 1 2/c 1'
_cell_angle_alpha 90
_cell_angle_beta 106.56
_cell_angle_gamma 90
_cell_length_a 9.709
_cell_length_b 8.864
_cell_length_c 5.274
_cell_formula_units_Z 4
_cell_volume 435.057
_database_code_amcsd 0006352
_exptl_crystal_density_diffrn 3.368
_cod_original_formula_sum 'Ca.691 Na.128 Fe.244 Mg.742 Mn.008 Al.332 Ti.036 Cr.003 Si1.816 O6'
_cod_database_code 9005007

loop_
_space_group_symop_operation_xyz
x,y,z
1/2+x,1/2+y,z
x,-y,1/2+z
1/2+x,1/2-y,1/2+z
-x,y,1/2-z
1/2-x,1/2+y,1/2-z
-x,-y,-z
1/2-x,1/2-y,-z

loop_
_atom_site_label
_atom_site_fract_x
_atom_site_fract_y
_atom_site_fract_z
_atom_site_occupancy
_atom_site_U_iso_or_equiv
CaM2 0.00000 0.29780 0.25000 0.69100 0.01469
NaM2 0.00000 0.29780 0.25000 0.12800 0.01469
FeM2 0.00000 0.29780 0.25000 0.09600 0.01469
MgM2 0.00000 0.29780 0.25000 0.07700 0.01469
MnM2 0.00000 0.29780 0.25000 0.00800 0.01469
AlM1 0.00000 0.90630 0.25000 0.14800 0.00861
FeM1 0.00000 0.90630 0.25000 0.14800 0.00861
MgM1 0.00000 0.90630 0.25000 0.66500 0.00861
TiM1 0.00000 0.90630 0.25000 0.03600 0.00861
CrM1 0.00000 0.90630 0.25000 0.00300 0.00861
SiT 0.28880 0.09270 0.23200 0.90800 0.00925
AlT 0.28880 0.09270 0.23200 0.09200 0.00925
O1 0.11430 0.08600 0.13930 1.00000 0.01254
O2 0.36330 0.25260 0.32180 1.00000 0.01596
O3 0.35190 0.01810 -0.00170 1.00000 0.01279

loop_
_cod_related_entry_id
_cod_related_entry_database
_cod_related_entry_code
1 AMCSD 0006352
